data_7714602
loop_
_publ_author_name
'Raabe, Jan-Christian'
'Jameel, Froze'
'Stein, Matthias'
'Albert, Jakob'
'Poller, Maximilian J.'

_publ_section_title
;
 Heteroelements in polyoxometalates: a study on the influence of different
 group 15 elements on polyoxometalate formation.
;
_journal_issue 2
_journal_name_full 'Dalton transactions (Cambridge, England : 2003)'
_journal_page_first 454
_journal_page_last 466
_journal_paper_doi 10.1039/d3dt03883a
_journal_volume 53
_journal_year 2024
_chemical_formula_moiety 'As K1.35 Na3.15 O39.647 W9, 7.858(O), 10.8[H2O]'
_chemical_formula_sum 'As H5.9 Na3.1 O34 W9'
_chemical_formula_weight 2809.43
_chemical_properties_physical Hygroscopic
_space_group_crystal_system cubic
_space_group_IT_number 229
_space_group_name_Hall '-I 4 2 3'
_space_group_name_H-M_alt 'I m -3 m'
_audit_creation_date 2023-09-08
_audit_creation_method
;
Olex2 1.5
(compiled 2023.08.24 svn.re1ec1418 for OlexSys, GUI svn.r6817)
;
_audit_update_record
;
2023-09-08 deposited with the CCDC.	2023-12-01 downloaded from the CCDC.
;
_cell_angle_alpha 90
_cell_angle_beta 90
_cell_angle_gamma 90
_cell_formula_units_Z 16
_cell_length_a 30.08540(9)
_cell_length_b 30.08540(9)
_cell_length_c 30.08540(9)
_cell_measurement_reflns_used 228300
_cell_measurement_temperature 99.95(13)
_cell_measurement_theta_max 29.4260
_cell_measurement_theta_min 2.5150
_cell_volume 27231.24(14)
_computing_cell_refinement 'CrysAlisPro 1.171.41.123a (Rigaku OD, 2022)'
_computing_data_collection 'CrysAlisPro 1.171.41.123a (Rigaku OD, 2022)'
_computing_data_reduction 'CrysAlisPro 1.171.41.123a (Rigaku OD, 2022)'
_computing_molecular_graphics 'Olex2 1.5 (Dolomanov et al., 2009)'
_computing_publication_material 'Olex2 1.5 (Dolomanov et al., 2009)'
_computing_structure_refinement 'SHELXL 2018/3 (Sheldrick, 2015)'
_diffrn_ambient_environment N~2~
_diffrn_ambient_temperature 99.95(13)
_diffrn_detector 'CCD plate'
_diffrn_detector_area_resol_mean 10.4127
_diffrn_detector_type Atlas
_diffrn_measured_fraction_theta_full 0.996
_diffrn_measured_fraction_theta_max 0.984
_diffrn_measurement_details
;
List of Runs (angles in degrees, time in seconds):

  # Type    Start    End  Width  t~exp~   \w     \q     \k     \f   Frames
#--------------------------------------------------------------------------
  1  \w    -15.00  31.00   1.00   60.00    --   -9.92 -99.00  90.00   46
  2  \w    -14.00  85.00   1.00   60.00    --   10.55  38.00  60.00   99
  3  \w    -42.00  43.00   1.00   60.00    --   10.55 -77.00-120.00   85
  4  \w    -42.00  43.00   1.00   60.00    --   10.55 -77.00 120.00   85
  5  \w    -78.00  99.00   1.00   60.00    --   10.55   0.00 -90.00  177
  6  \w    -14.00  85.00   1.00   60.00    --   10.55  38.00 -60.00   99
  7  \w      6.00  67.00   1.00   60.00    --   10.55-125.00 -52.00   61
  8  \w     19.00  84.00   1.00   60.00    --   10.55-151.00  72.37   65
  9  \w    -69.00 -30.00   1.00   60.00    --   -9.92 129.00  55.17   39
 10  \w    -15.00  31.00   1.00   60.00    --   -9.92 -99.00  30.00   46
 11  \w    -69.00 -30.00   1.00   60.00    --   -9.92 129.00  -0.05   39
 12  \w    -87.00 -44.00   1.00   60.00    --   -9.92 156.00-107.40   43
 13  \w    -79.00 -37.00   1.00   60.00    --   -9.92 145.00  73.51   42
 14  \w    -69.00 -30.00   1.00   60.00    --   -9.92 129.00 141.56   39
 15  \w    -59.00 -17.00   1.00   60.00    --   -9.92 113.00-176.28   42
 16  \w    -84.00 -41.00   1.00   60.00    --   -9.92 152.00 -11.01   43
 17  \w    -15.00  31.00   1.00   60.00    --   -9.92 -99.00 120.00   46
 18  \w    -78.00 -31.00   1.00   60.00    --   10.55   0.00-180.00   47
 19  \w     -1.00  62.00   1.00   60.00    --   10.55-117.00 -11.69   63
;
_diffrn_measurement_device 'four-circle diffractometer'
_diffrn_orient_matrix_type 'CrysAlisPro convention (1999,Acta A55,543-557)'
_diffrn_orient_matrix_UB_11 -0.0178142501
_diffrn_orient_matrix_UB_12 0.0065108499
_diffrn_orient_matrix_UB_13 -0.0140068501
_diffrn_orient_matrix_UB_21 0.0122626488
_diffrn_orient_matrix_UB_22 -0.0070589512
_diffrn_orient_matrix_UB_23 -0.0188636512
_diffrn_orient_matrix_UB_31 -0.0093963484
_diffrn_orient_matrix_UB_32 -0.0215427484
_diffrn_orient_matrix_UB_33 0.0019551516
_diffrn_radiation_monochromator mirror
_diffrn_radiation_probe x-ray
_diffrn_radiation_type 'Mo K\a'
_diffrn_radiation_wavelength 0.71073
_diffrn_reflns_av_R_equivalents 0.0665
_diffrn_reflns_av_unetI/netI 0.0097
_diffrn_reflns_Laue_measured_fraction_full 0.996
_diffrn_reflns_Laue_measured_fraction_max 0.984
_diffrn_reflns_limit_h_max 39
_diffrn_reflns_limit_h_min -41
_diffrn_reflns_limit_k_max 39
_diffrn_reflns_limit_k_min -40
_diffrn_reflns_limit_l_max 40
_diffrn_reflns_limit_l_min -41
_diffrn_reflns_number 476401
_diffrn_reflns_point_group_measured_fraction_full 0.996
_diffrn_reflns_point_group_measured_fraction_max 0.984
_diffrn_reflns_theta_full 25.242
_diffrn_reflns_theta_max 29.594
_diffrn_reflns_theta_min 2.345
_diffrn_source 'micro-focus sealed X-ray tube'
_diffrn_source_type 'SuperNova (Mo) X-ray Source'
_diffrn_standards_number 0
_exptl_absorpt_coefficient_mu 15.824
_exptl_absorpt_correction_T_max 1.00000
_exptl_absorpt_correction_T_min 0.49516
_exptl_absorpt_process_details
;
CrysAlisPro 1.171.41.123a (Rigaku Oxford Diffraction, 2022)
Empirical absorption correction using spherical harmonics,
implemented in SCALE3 ABSPACK scaling algorithm.
;
_exptl_crystal_colour colourless
_exptl_crystal_colour_primary colourless
_exptl_crystal_density_diffrn 2.741
_exptl_crystal_description block
_exptl_crystal_F_000 19957
_exptl_crystal_recrystallization_method 'Re-crystallisation from solvent: Water'
_refine_diff_density_max 2.277
_refine_diff_density_min -2.329
_refine_diff_density_rms 0.287
_refine_ls_extinction_method none
_refine_ls_goodness_of_fit_ref 1.120
_refine_ls_hydrogen_treatment undef
_refine_ls_matrix_type full
_refine_ls_number_parameters 124
_refine_ls_number_reflns 3572
_refine_ls_number_restraints 6
_refine_ls_restrained_S_all 1.119
_refine_ls_R_factor_all 0.0585
_refine_ls_R_factor_gt 0.0422
_refine_ls_shift/su_max 0.001
_refine_ls_shift/su_mean 0.000
_refine_ls_structure_factor_coef Fsqd
_refine_ls_weighting_details 'w=1/[\s^2^(Fo^2^)+(0.0214P)^2^+2635.2891P] where P=(Fo^2^+2Fc^2^)/3'
_refine_ls_weighting_scheme calc
_refine_ls_wR_factor_gt 0.0918
_refine_ls_wR_factor_ref 0.1070
_reflns_Friedel_coverage 0.000
_reflns_number_gt 2932
_reflns_number_total 3572
_reflns_threshold_expression 'I > 2\s(I)'
_cod_data_source_file d3dt03883a2.cif
_cod_data_source_block jcr268_auto_v1
_cod_depositor_comments 'Adding full bibliography for 7714599--7714602.cif.'
_cod_original_cell_volume 27231.2(2)
_cod_original_formula_sum 'Na3.1 H5.9 As1 W9 O34'
_cod_database_code 7714602
_shelx_shelxl_version_number 2018/3
_chemical_oxdiff_formula Na7AsW6O24
_chemical_oxdiff_usercomment 'Raabe/Albert, 08.05.2023, Mo, 100K'
_shelx_space_group_comment
;
The symmetry employed for this shelxl refinement is uniquely defined
by the following loop, which should always be used as a source of
symmetry information in preference to the above space-group names.
They are only intended as comments.
;
_olex2_refinement_description
;
1. Shared sites
{Na1, K1}
2. Uiso/Uaniso restraints and constraints
Uanis(O1W) \\sim Ueq: with sigma of 0.002 and sigma for terminal atoms of 0.004
Uanis(Na1) = Uanis(K1)
3. Others
 Fixed Sof: K1(0.225) Na1(0.025)
;
_smtbx_masks_void_probe_radius 1.2
_smtbx_masks_void_truncation_radius 1.2
_olex2_submission_special_instructions 'No special instructions were received'
_oxdiff_exptl_absorpt_empirical_details
;
Empirical correction (ABSPACK) includes:
- Absorption correction using spherical harmonics
- Frame scaling
;
_oxdiff_exptl_absorpt_empirical_full_max 1.577
_oxdiff_exptl_absorpt_empirical_full_min 0.668

loop_
_space_group_symop_operation_xyz
'x, y, z'
'-x, -y, z'
'-x, y, -z'
'x, -y, -z'
'z, x, y'
'z, -x, -y'
'-z, -x, y'
'-z, x, -y'
'y, z, x'
'-y, z, -x'
'y, -z, -x'
'-y, -z, x'
'y, x, -z'
'-y, -x, -z'
'y, -x, z'
'-y, x, z'
'x, z, -y'
'-x, z, y'
'-x, -z, -y'
'x, -z, y'
'z, y, -x'
'z, -y, x'
'-z, y, x'
'-z, -y, -x'
'x+1/2, y+1/2, z+1/2'
'-x+1/2, -y+1/2, z+1/2'
'-x+1/2, y+1/2, -z+1/2'
'x+1/2, -y+1/2, -z+1/2'
'z+1/2, x+1/2, y+1/2'
'z+1/2, -x+1/2, -y+1/2'
'-z+1/2, -x+1/2, y+1/2'
'-z+1/2, x+1/2, -y+1/2'
'y+1/2, z+1/2, x+1/2'
'-y+1/2, z+1/2, -x+1/2'
'y+1/2, -z+1/2, -x+1/2'
'-y+1/2, -z+1/2, x+1/2'
'y+1/2, x+1/2, -z+1/2'
'-y+1/2, -x+1/2, -z+1/2'
'y+1/2, -x+1/2, z+1/2'
'-y+1/2, x+1/2, z+1/2'
'x+1/2, z+1/2, -y+1/2'
'-x+1/2, z+1/2, y+1/2'
'-x+1/2, -z+1/2, -y+1/2'
'x+1/2, -z+1/2, y+1/2'
'z+1/2, y+1/2, -x+1/2'
'z+1/2, -y+1/2, x+1/2'
'-z+1/2, y+1/2, x+1/2'
'-z+1/2, -y+1/2, -x+1/2'
'-x, -y, -z'
'x, y, -z'
'x, -y, z'
'-x, y, z'
'-z, -x, -y'
'-z, x, y'
'z, x, -y'
'z, -x, y'
'-y, -z, -x'
'y, -z, x'
'-y, z, x'
'y, z, -x'
'-y, -x, z'
'y, x, z'
'-y, x, -z'
'y, -x, -z'
'-x, -z, y'
'x, -z, -y'
'x, z, y'
'-x, z, -y'
'-z, -y, x'
'-z, y, -x'
'z, -y, -x'
'z, y, x'
'-x+1/2, -y+1/2, -z+1/2'
'x+1/2, y+1/2, -z+1/2'
'x+1/2, -y+1/2, z+1/2'
'-x+1/2, y+1/2, z+1/2'
'-z+1/2, -x+1/2, -y+1/2'
'-z+1/2, x+1/2, y+1/2'
'z+1/2, x+1/2, -y+1/2'
'z+1/2, -x+1/2, y+1/2'
'-y+1/2, -z+1/2, -x+1/2'
'y+1/2, -z+1/2, x+1/2'
'-y+1/2, z+1/2, x+1/2'
'y+1/2, z+1/2, -x+1/2'
'-y+1/2, -x+1/2, z+1/2'
'y+1/2, x+1/2, z+1/2'
'-y+1/2, x+1/2, -z+1/2'
'y+1/2, -x+1/2, -z+1/2'
'-x+1/2, -z+1/2, y+1/2'
'x+1/2, -z+1/2, -y+1/2'
'x+1/2, z+1/2, y+1/2'
'-x+1/2, z+1/2, -y+1/2'
'-z+1/2, -y+1/2, x+1/2'
'-z+1/2, y+1/2, -x+1/2'
'z+1/2, -y+1/2, -x+1/2'
'z+1/2, y+1/2, x+1/2'

loop_
_atom_site_label
_atom_site_type_symbol
_atom_site_fract_x
_atom_site_fract_y
_atom_site_fract_z
_atom_site_U_iso_or_equiv
_atom_site_adp_type
_atom_site_occupancy
_atom_site_site_symmetry_order
_atom_site_calc_flag
_atom_site_refinement_flags_posn
_atom_site_refinement_flags_adp
_atom_site_refinement_flags_occupancy
_atom_site_disorder_assembly
_atom_site_disorder_group
W1 W 0.09850(2) 0.17926(2) 0.09850(2) 0.01484(11) Uani 1 2 d S T P . .
W2 W 0.10242(2) 0.27079(2) 0.18213(2) 0.01603(10) Uani 1 1 d . . . . .
As1 As 0.18281(4) 0.18281(4) 0.18281(4) 0.0115(4) Uani 1 6 d S T P . .
K1 K 0.000000 0.24651(13) 0.24651(13) 0.0309(10) Uani 0.9 4 d S T P . 2
Na1 Na 0.000000 0.24651(13) 0.24651(13) 0.0309(10) Uani 0.1 4 d S T P . 1
Na2 Na 0.19311(13) 0.37658(18) 0.19311(13) 0.0229(11) Uani 1 2 d S T P . .
O1 O 0.1503(3) 0.1503(3) 0.1503(3) 0.022(3) Uani 1 6 d S T P . .
O1W O 0.000000 0.1829(4) 0.1829(4) 0.033(2) Uani 1 4 d S TU P . .
O2 O 0.1713(2) 0.1713(2) 0.2364(3) 0.0182(17) Uani 1 2 d S T P . .
O2W O 0.1304(7) 0.3859(8) 0.1304(7) 0.050(10) Uani 0.49(4) 2 d S T . . .
O3 O 0.0826(2) 0.2169(2) 0.1434(2) 0.0173(12) Uani 1 1 d . . . . .
O3W O 0.22316(19) 0.3107(3) 0.22316(19) 0.007(3) Uiso 0.89(4) 2 d S . . . .
O4 O 0.0686(3) 0.1314(2) 0.1314(2) 0.0194(17) Uani 1 2 d S T P . .
O4W O 0.1013(3) 0.4232(4) 0.1013(3) 0.021(4) Uani 0.63(3) 2 d S T . . .
O5 O 0.1322(2) 0.3102(2) 0.2133(2) 0.0204(13) Uani 1 1 d . . . . .
O5W O 0.2136(6) 0.2864(6) 0.250000 0.046(9) Uiso 0.49(4) 2 d S . . . .
O6 O 0.1258(2) 0.2916(3) 0.1258(2) 0.0203(18) Uani 1 2 d S T P . .
O7 O 0.0957(3) 0.2299(2) 0.2299(2) 0.0224(19) Uani 1 2 d S T P . .
O8 O 0.0582(2) 0.1895(3) 0.0582(2) 0.0189(17) Uani 1 2 d S T P . .
O9 O 0.0502(2) 0.2947(2) 0.1804(2) 0.0229(13) Uani 1 1 d . . . . .
O6W O 0.0603(2) 0.3006(4) 0.0603(2) 0.032(2) Uani 1 2 d S T P . .
O7W O 0.000000 0.0881(5) 0.0881(5) 0.068(7) Uani 1 4 d S T P . .

loop_
_atom_site_aniso_label
_atom_site_aniso_U_11
_atom_site_aniso_U_22
_atom_site_aniso_U_33
_atom_site_aniso_U_23
_atom_site_aniso_U_13
_atom_site_aniso_U_12
W1 0.01404(14) 0.0164(2) 0.01404(14) -0.00151(11) -0.00379(16) -0.00151(11)
W2 0.01562(16) 0.01581(17) 0.01664(17) -0.00171(12) -0.00155(12) -0.00061(12)
As1 0.0115(4) 0.0115(4) 0.0115(4) -0.0026(4) -0.0026(4) -0.0026(4)
K1 0.021(2) 0.0361(16) 0.0361(16) 0.013(2) 0.000 0.000
Na1 0.021(2) 0.0361(16) 0.0361(16) 0.013(2) 0.000 0.000
Na2 0.0221(16) 0.024(3) 0.0221(16) 0.0001(15) 0.001(2) 0.0001(15)
O1 0.022(3) 0.022(3) 0.022(3) 0.002(4) 0.002(4) 0.002(4)
O1W 0.035(3) 0.032(2) 0.032(2) -0.0005(19) 0.000 0.000
O2 0.019(3) 0.019(3) 0.017(4) 0.000(2) 0.000(2) -0.006(3)
O2W 0.065(13) 0.019(12) 0.065(13) 0.001(8) -0.004(15) 0.001(8)
O3 0.017(3) 0.014(3) 0.021(3) -0.005(2) -0.004(2) -0.001(2)
O4 0.021(4) 0.019(3) 0.019(3) -0.001(3) -0.003(2) -0.003(2)
O4W 0.030(6) 0.003(6) 0.030(6) 0.001(3) -0.029(6) 0.001(3)
O5 0.025(3) 0.022(3) 0.015(3) -0.005(2) 0.001(2) -0.002(3)
O6 0.020(3) 0.021(4) 0.020(3) 0.001(2) -0.002(3) 0.001(2)
O7 0.021(4) 0.023(3) 0.023(3) 0.004(4) 0.000(3) 0.000(3)
O8 0.018(3) 0.021(4) 0.018(3) -0.003(2) -0.001(3) -0.003(2)
O9 0.023(3) 0.023(3) 0.023(3) 0.000(3) -0.003(3) -0.003(3)
O6W 0.030(3) 0.036(6) 0.030(3) 0.001(3) -0.010(4) 0.001(3)
O7W 0.036(10) 0.084(11) 0.084(11) -0.044(14) 0.000 0.000

loop_
_atom_type_symbol
_atom_type_description
_atom_type_scat_dispersion_real
_atom_type_scat_dispersion_imag
_atom_type_scat_source
H H 0.0000 0.0000 'International Tables Vol C Tables 4.2.6.8 and 6.1.1.4'
As As 0.0499 2.0058 'International Tables Vol C Tables 4.2.6.8 and 6.1.1.4'
K K 0.2009 0.2494 'International Tables Vol C Tables 4.2.6.8 and 6.1.1.4'
Na Na 0.0362 0.0249 'International Tables Vol C Tables 4.2.6.8 and 6.1.1.4'
O O 0.0106 0.0060 'International Tables Vol C Tables 4.2.6.8 and 6.1.1.4'
W W -0.8490 6.8722 'International Tables Vol C Tables 4.2.6.8 and 6.1.1.4'

loop_
_geom_angle_atom_site_label_1
_geom_angle_atom_site_label_2
_geom_angle_atom_site_label_3
_geom_angle
_geom_angle_site_symmetry_1
_geom_angle_site_symmetry_3
_geom_angle_publ_flag
O3 W1 O1 85.0(3) . . ?
O3 W1 O1 85.0(3) 72 . ?
O3 W1 O3 90.1(4) 72 . ?
O3 W1 O4 157.6(3) 72 . ?
O3 W1 O4 87.9(3) 72 9 ?
O3 W1 O4 157.6(3) . 9 ?
O3 W1 O4 87.9(3) . . ?
O4 W1 O1 72.6(3) 9 . ?
O4 W1 O1 72.6(3) . . ?
O4 W1 O4 85.6(5) 9 . ?
O8 W1 O1 168.6(5) . . ?
O8 W1 O3 102.9(3) . 72 ?
O8 W1 O3 102.9(3) . . ?
O8 W1 O4 99.2(3) . 9 ?
O8 W1 O4 99.2(3) . . ?
O3 W2 O2 80.3(3) . 9 ?
O5 W2 O2 85.4(3) . 9 ?
O5 W2 O3 165.7(3) . . ?
O5 W2 O6 93.6(3) . . ?
O5 W2 O7 94.9(4) . . ?
O6 W2 O2 72.5(3) . 9 ?
O6 W2 O3 82.4(3) . . ?
O7 W2 O2 85.0(3) . 9 ?
O7 W2 O3 83.7(3) . . ?
O7 W2 O6 155.2(4) . . ?
O9 W2 O2 170.1(3) . 9 ?
O9 W2 O3 92.7(3) . . ?
O9 W2 O5 101.5(3) . . ?
O9 W2 O6 99.8(3) . . ?
O9 W2 O7 101.3(4) . . ?
O2 As1 O1 108.4(3) 9 . ?
O2 As1 O1 108.4(3) 5 . ?
O2 As1 O1 108.4(3) . . ?
O2 As1 O2 110.5(3) 9 . ?
O2 As1 O2 110.5(3) 9 5 ?
O2 As1 O2 110.5(3) 5 . ?
O1W K1 O7 76.2(2) . . ?
O1W K1 O9 82.41(17) . 52 ?
O1W K1 O9 82.41(17) . . ?
O1W K1 O9 82.41(17) . 18 ?
O1W K1 O9 82.41(17) . 67 ?
O9 K1 O7 57.35(14) . . ?
O9 K1 O7 118.47(16) 52 . ?
O9 K1 O7 118.47(16) 18 . ?
O9 K1 O7 57.35(14) 67 . ?
O9 K1 O9 164.8(3) 52 67 ?
O9 K1 O9 63.1(3) 18 67 ?
O9 K1 O9 164.8(3) . 18 ?
O9 K1 O9 63.1(3) . 52 ?
O9 K1 O9 114.7(3) 18 52 ?
O9 K1 O9 114.7(3) . 67 ?
O1W Na1 O7 76.2(2) . . ?
O1W Na1 O9 82.41(17) . . ?
O1W Na1 O9 82.41(17) . 18 ?
O1W Na1 O9 82.41(17) . 67 ?
O1W Na1 O9 82.41(17) . 52 ?
O9 Na1 O7 118.47(16) 18 . ?
O9 Na1 O7 57.35(14) 67 . ?
O9 Na1 O7 57.35(14) . . ?
O9 Na1 O7 118.47(16) 52 . ?
O9 Na1 O9 114.7(3) 18 52 ?
O9 Na1 O9 114.7(3) . 67 ?
O9 Na1 O9 164.8(3) 52 67 ?
O9 Na1 O9 63.1(3) 18 67 ?
O9 Na1 O9 63.1(3) . 52 ?
O9 Na1 O9 164.8(3) . 18 ?
O2W Na2 O2W 0.0(13) . 72 ?
O2W Na2 O5 76.4(4) . 72 ?
O2W Na2 O5 76.4(4) 72 72 ?
O2W Na2 O5 76.4(4) 72 . ?
O2W Na2 O5 76.4(4) . . ?
O3W Na2 O2W 128.8(6) 72 72 ?
O3W Na2 O2W 128.8(6) . . ?
O3W Na2 O2W 128.8(6) . 72 ?
O3W Na2 O2W 128.8(6) 72 . ?
O3W Na2 O3W 0.0(3) 72 . ?
O3W Na2 O5 64.2(2) . . ?
O3W Na2 O5 64.2(2) 72 . ?
O3W Na2 O5 64.2(2) . 72 ?
O3W Na2 O5 64.2(2) 72 72 ?
O5 Na2 O5 76.8(3) . 72 ?
W1 O1 W1 92.9(5) 5 . ?
W1 O1 W1 92.9(5) 5 9 ?
W1 O1 W1 92.9(5) 9 . ?
As1 O1 W1 123.2(3) . . ?
As1 O1 W1 123.2(3) . 9 ?
As1 O1 W1 123.2(3) . 5 ?
W2 O2 W2 92.9(3) 67 5 ?
As1 O2 W2 125.2(3) . 5 ?
As1 O2 W2 125.2(3) . 67 ?
O2W O2W Na2 90(10) 72 . ?
W1 O3 W2 145.3(3) . . ?
O3W O3W Na2 90(3) 72 . ?
O3W O3W O5W 133.4(5) 72 77 ?
O5W O3W Na2 136.2(14) 77 . ?
W1 O4 W1 121.9(5) . 5 ?
W2 O5 Na2 134.8(3) . . ?
W2 O5 Na2 117.4(3) . 81 ?
Na2 O5 Na2 107.7(2) . 81 ?
O5W O5W O5W 120.000(5) 81 77 ?
W2 O6 W2 122.0(5) . 72 ?
W2 O7 W2 165.0(6) . 67 ?
W2 O7 K1 96.9(3) . . ?
W2 O7 K1 96.9(3) 67 . ?
W2 O7 Na1 96.9(3) 67 . ?
W2 O7 Na1 96.9(3) . . ?
W2 O9 K1 104.2(3) . . ?
W2 O9 Na1 104.2(3) . . ?

loop_
_geom_bond_atom_site_label_1
_geom_bond_atom_site_label_2
_geom_bond_distance
_geom_bond_site_symmetry_2
_geom_bond_publ_flag
W1 O1 2.370(9) . ?
W1 O3 1.827(6) 72 ?
W1 O3 1.827(6) . ?
W1 O4 1.965(4) . ?
W1 O4 1.965(4) 9 ?
W1 O8 1.742(9) . ?
W2 O2 2.340(6) 9 ?
W2 O3 2.082(6) . ?
W2 O5 1.756(6) . ?
W2 O6 1.939(4) . ?
W2 O7 1.9025(13) . ?
W2 O9 1.728(7) . ?
As1 O1 1.694(17) . ?
As1 O2 1.684(9) 5 ?
As1 O2 1.684(9) 9 ?
As1 O2 1.684(9) . ?
K1 O1W 2.707(17) . ?
K1 O7 2.966(9) . ?
K1 O9 2.888(7) 67 ?
K1 O9 2.888(7) . ?
K1 O9 2.888(7) 18 ?
K1 O9 2.888(7) 52 ?
Na1 O1W 2.707(17) . ?
Na1 O7 2.966(9) . ?
Na1 O9 2.888(7) 67 ?
Na1 O9 2.888(7) . ?
Na1 O9 2.888(7) 18 ?
Na1 O9 2.888(7) 52 ?
Na2 O2W 2.68(3) 72 ?
Na2 O2W 2.68(3) . ?
Na2 O3W 2.358(10) 72 ?
Na2 O3W 2.358(10) . ?
Na2 O5 2.779(8) 72 ?
Na2 O5 2.779(8) . ?
O2W O2W 0.00(4) 72 ?
O3W O3W 0.00(2) 72 ?
O3W O5W 1.127(10) 77 ?
O5W O5W 1.55(3) 81 ?
O5W O5W 1.55(3) 77 ?

loop_
_geom_torsion_atom_site_label_1
_geom_torsion_atom_site_label_2
_geom_torsion_atom_site_label_3
_geom_torsion_atom_site_label_4
_geom_torsion
_geom_torsion_site_symmetry_1
_geom_torsion_site_symmetry_2
_geom_torsion_site_symmetry_3
_geom_torsion_site_symmetry_4
_geom_torsion_publ_flag
O1 W1 O3 W2 69.5(6) . . . . ?
O1 As1 O2 W2 62.5(4) . . . 5 ?
O1 As1 O2 W2 -62.5(4) . . . 67 ?
O2 W2 O5 Na2 70.1(5) 9 . . . ?
O2 W2 O5 Na2 -105.9(3) 9 . . 81 ?
O2 As1 O1 W1 120.000(1) . . . . ?
O2 As1 O1 W1 -120.000(1) 9 . . 5 ?
O2 As1 O1 W1 0.000(0) 5 . . 9 ?
O2 As1 O1 W1 120.000(1) 9 . . 9 ?
O2 As1 O1 W1 0.000(0) . . . 5 ?
O2 As1 O1 W1 -120.000(1) . . . 9 ?
O2 As1 O1 W1 120.000(1) 5 . . 5 ?
O2 As1 O1 W1 -120.000(1) 5 . . . ?
O2 As1 O1 W1 0.000(1) 9 . . . ?
O2 As1 O2 W2 178.84(6) 5 . . 67 ?
O2 As1 O2 W2 -178.84(6) 9 . . 5 ?
O2 As1 O2 W2 56.2(8) 9 . . 67 ?
O2 As1 O2 W2 -56.2(8) 5 . . 5 ?
O3 W1 O3 W2 -15.5(8) 72 . . . ?
O3 W2 O5 Na2 71.0(13) . . . . ?
O3 W2 O5 Na2 -105.0(11) . . . 81 ?
O3 W2 O9 K1 80.1(3) . . . . ?
O3 W2 O9 Na1 80.1(3) . . . . ?
O4 W1 O3 W2 69.2(11) 9 . . . ?
O4 W1 O3 W2 142.2(6) . . . . ?
O5 W2 O9 K1 -101.4(3) . . . . ?
O5 W2 O9 Na1 -101.4(3) . . . . ?
O6 W2 O5 Na2 -2.0(5) . . . . ?
O6 W2 O5 Na2 -178.0(4) . . . 81 ?
O6 W2 O9 K1 162.8(3) . . . . ?
O6 W2 O9 Na1 162.8(3) . . . . ?
O7 W2 O5 Na2 -21.3(4) . . . 81 ?
O7 W2 O5 Na2 154.7(5) . . . . ?
O7 W2 O9 K1 -4.0(4) . . . . ?
O7 W2 O9 Na1 -4.0(4) . . . . ?
O8 W1 O3 W2 -118.8(6) . . . . ?
O9 W2 O5 Na2 -102.7(5) . . . . ?
O9 W2 O5 Na2 81.3(4) . . . 81 ?

loop_
_smtbx_masks_void_nr
_smtbx_masks_void_average_x
_smtbx_masks_void_average_y
_smtbx_masks_void_average_z
_smtbx_masks_void_volume
_smtbx_masks_void_count_electrons
_smtbx_masks_void_content
1 -0.490 -0.858 -0.745 10463.4 1706.0 '172.8 H2O'
